data_8105016
loop_
_publ_author_name
'Fu, Tao'
'Ma, Jin-Xia'
'Wei, Ping'
'Li, Qing-Lin'
'Zhao, Ji-Xing'
'Zhao, Li'

_publ_section_title
;
 Synthesis and crystal structure of
 bis{2-bromo-6-(((4-(1-(methoxyimino)ethyl)phenyl)imino)methyl)phenolato-\k2N,O}cobalt(II)--dichloromethane(1/1),
 C34H32Br2Cl4CoN4O4
;
_journal_issue 1
_journal_name_full 'Zeitschrift f\"ur Kristallographie - New Crystal Structures'
_journal_page_first 59
_journal_page_last 60
_journal_paper_doi 10.1515/ncrs-2019-0474
_journal_volume 235
_journal_year 2019
_chemical_formula_sum 'C34 H32 Br2 Cl4 Co N4 O4'
_chemical_formula_weight 921.18
_space_group_crystal_system monoclinic
_space_group_IT_number 15
_space_group_name_Hall '-C 2yc'
_space_group_name_H-M_alt 'C 1 2/c 1'
_atom_sites_solution_hydrogens geom
_cell_angle_alpha 90
_cell_angle_beta 107.053(5)
_cell_angle_gamma 90
_cell_formula_units_Z 4
_cell_length_a 30.281(3)
_cell_length_b 8.9971(8)
_cell_length_c 13.9050(13)
_cell_measurement_reflns_used 3117
_cell_measurement_temperature 173(2)
_cell_measurement_theta_max 25.18
_cell_measurement_theta_min 2.37
_cell_volume 3621.7(6)
_computing_cell_refinement 'Bruker SAINT'
_computing_data_collection 'Bruker APEX2'
_computing_data_reduction 'Bruker SAINT'
_computing_structure_refinement 'SHELXL-2018/3 (Sheldrick, 2018)'
_computing_structure_solution 'SHELXT 2014/5 (Sheldrick, 2014)'
_diffrn_ambient_temperature 173(2)
_diffrn_measured_fraction_theta_full 1.000
_diffrn_measured_fraction_theta_max 0.996
_diffrn_measurement_device_type 'Bruker APEX-II CCD'
_diffrn_measurement_method '\f and \w scans'
_diffrn_radiation_type MoK\a
_diffrn_radiation_wavelength 0.71073
_diffrn_reflns_av_R_equivalents 0.1717
_diffrn_reflns_av_unetI/netI 0.1108
_diffrn_reflns_Laue_measured_fraction_full 1.000
_diffrn_reflns_Laue_measured_fraction_max 0.996
_diffrn_reflns_limit_h_max 37
_diffrn_reflns_limit_h_min -37
_diffrn_reflns_limit_k_max 11
_diffrn_reflns_limit_k_min -11
_diffrn_reflns_limit_l_max 17
_diffrn_reflns_limit_l_min -14
_diffrn_reflns_number 19893
_diffrn_reflns_point_group_measured_fraction_full 1.000
_diffrn_reflns_point_group_measured_fraction_max 0.996
_diffrn_reflns_theta_full 25.242
_diffrn_reflns_theta_max 26.115
_diffrn_reflns_theta_min 2.371
_exptl_absorpt_coefficient_mu 3.020
_exptl_absorpt_correction_type none
_exptl_crystal_density_diffrn 1.689
_exptl_crystal_description block
_exptl_crystal_F_000 1844
_exptl_crystal_size_max 0.190
_exptl_crystal_size_mid 0.180
_exptl_crystal_size_min 0.140
_refine_diff_density_max 0.703
_refine_diff_density_min -0.724
_refine_diff_density_rms 0.118
_refine_ls_extinction_coef .
_refine_ls_extinction_method none
_refine_ls_goodness_of_fit_ref 1.049
_refine_ls_hydrogen_treatment constr
_refine_ls_matrix_type full
_refine_ls_number_parameters 224
_refine_ls_number_reflns 3588
_refine_ls_number_restraints 0
_refine_ls_restrained_S_all 1.049
_refine_ls_R_factor_all 0.1288
_refine_ls_R_factor_gt 0.0648
_refine_ls_shift/su_max 0.002
_refine_ls_shift/su_mean 0.000
_refine_ls_structure_factor_coef Fsqd
_refine_ls_weighting_details 'w=1/[\s^2^(Fo^2^)+(0.0588P)^2^+4.6789P] where P=(Fo^2^+2Fc^2^)/3'
_refine_ls_weighting_scheme calc
_refine_ls_wR_factor_gt 0.1325
_refine_ls_wR_factor_ref 0.1629
_reflns_Friedel_coverage 0.000
_reflns_Friedel_fraction_full .
_reflns_Friedel_fraction_max .
_reflns_number_gt 2148
_reflns_number_total 3588
_reflns_threshold_expression 'I > 2\s(I)'
_cod_data_source_file suppl_ncrs-2019-0474_suppl.cif
_cod_data_source_block 11_a
_cod_original_sg_symbol_H-M 'C 2/c'
_cod_database_code 8105016
_shelx_space_group_comment
;
The symmetry employed for this shelxl refinement is uniquely defined
by the following loop, which should always be used as a source of
symmetry information in preference to the above space-group names.
They are only intended as comments.
;
_shelx_estimated_absorpt_t_min 0.598
_shelx_estimated_absorpt_t_max 0.677

loop_
_space_group_symop_operation_xyz
'x, y, z'
'-x, y, -z+1/2'
'x+1/2, y+1/2, z'
'-x+1/2, y+1/2, -z+1/2'
'-x, -y, -z'
'x, -y, z-1/2'
'-x+1/2, -y+1/2, -z'
'x+1/2, -y+1/2, z-1/2'

loop_
_atom_site_label
_atom_site_type_symbol
_atom_site_fract_x
_atom_site_fract_y
_atom_site_fract_z
_atom_site_U_iso_or_equiv
_atom_site_adp_type
_atom_site_occupancy
_atom_site_site_symmetry_order
_atom_site_calc_flag
_atom_site_refinement_flags_posn
_atom_site_refinement_flags_adp
_atom_site_refinement_flags_occupancy
_atom_site_disorder_assembly
_atom_site_disorder_group
Br1 Br 0.62802(3) -0.29725(7) 0.19180(6) 0.0415(3) Uani 1 1 d . . . . .
Co1 Co 0.500000 -0.01772(13) 0.250000 0.0322(3) Uani 1 2 d S T P . .
Cl1 Cl 0.32079(10) 0.8358(2) 0.7111(2) 0.0834(9) Uani 1 1 d . . . . .
O1 O 0.55592(16) -0.1171(5) 0.2524(4) 0.0355(11) Uani 1 1 d . . . . .
N1 N 0.52599(19) 0.0874(5) 0.3816(4) 0.0300(13) Uani 1 1 d . . . . .
C1 C 0.5956(3) -0.1144(7) 0.3227(5) 0.0354(17) Uani 1 1 d . . . . .
Cl2 Cl 0.25159(9) 0.6112(3) 0.7096(2) 0.0899(9) Uani 1 1 d . . . . .
O2 O 0.3426(2) 0.5612(6) 0.5312(4) 0.0589(16) Uani 1 1 d . . . . .
N2 N 0.3689(2) 0.4722(6) 0.4852(5) 0.0433(16) Uani 1 1 d . . . . .
C2 C 0.6345(2) -0.1932(6) 0.3132(5) 0.0327(16) Uani 1 1 d . . . . .
C3 C 0.6758(3) -0.1963(7) 0.3871(6) 0.0409(18) Uani 1 1 d . . . . .
H3 H 0.700830 -0.251175 0.376772 0.049 Uiso 1 1 calc R U . . .
C4 C 0.6817(3) -0.1208(8) 0.4767(6) 0.0463(19) Uani 1 1 d . . . . .
H4 H 0.710084 -0.126901 0.529004 0.056 Uiso 1 1 calc R U . . .
C5 C 0.6459(3) -0.0371(8) 0.4885(6) 0.049(2) Uani 1 1 d . . . . .
H5 H 0.650235 0.017655 0.548976 0.059 Uiso 1 1 calc R U . . .
C6 C 0.6028(2) -0.0295(7) 0.4137(5) 0.0354(17) Uani 1 1 d . . . . .
C8 C 0.4979(2) 0.1815(6) 0.4243(5) 0.0297(15) Uani 1 1 d . . . . .
C7 C 0.5686(3) 0.0642(7) 0.4357(6) 0.0404(18) Uani 1 1 d . . . . .
H7 H 0.578316 0.116345 0.497754 0.048 Uiso 1 1 calc R U . . .
C9 C 0.5100(3) 0.2141(8) 0.5267(6) 0.0410(18) Uani 1 1 d . . . . .
H9 H 0.537064 0.173064 0.571962 0.049 Uiso 1 1 calc R U . . .
C10 C 0.4813(2) 0.3083(7) 0.5613(6) 0.0397(17) Uani 1 1 d . . . . .
H10 H 0.489769 0.333188 0.630752 0.048 Uiso 1 1 calc R U . . .
C11 C 0.4414(3) 0.3660(7) 0.4983(5) 0.0346(16) Uani 1 1 d . . . . .
C12 C 0.4301(3) 0.3318(8) 0.3964(6) 0.048(2) Uani 1 1 d . . . . .
H12 H 0.402769 0.371882 0.351418 0.057 Uiso 1 1 calc R U . . .
C13 C 0.4583(3) 0.2397(8) 0.3595(6) 0.047(2) Uani 1 1 d . . . . .
H13 H 0.450207 0.217070 0.289771 0.057 Uiso 1 1 calc R U . . .
C14 C 0.4106(3) 0.4593(7) 0.5408(6) 0.0369(17) Uani 1 1 d . . . . .
C15 C 0.4295(3) 0.5291(8) 0.6420(6) 0.048(2) Uani 1 1 d . . . . .
H15A H 0.461103 0.563339 0.650276 0.071 Uiso 1 1 calc R U . . .
H15B H 0.429611 0.455860 0.694280 0.071 Uiso 1 1 calc R U . . .
H15C H 0.410127 0.613860 0.647942 0.071 Uiso 1 1 calc R U . . .
C16 C 0.2966(3) 0.5699(10) 0.4673(7) 0.064(3) Uani 1 1 d . . . . .
H16A H 0.296310 0.619094 0.404290 0.096 Uiso 1 1 calc R U . . .
H16B H 0.277756 0.627262 0.500726 0.096 Uiso 1 1 calc R U . . .
H16C H 0.283786 0.469537 0.452875 0.096 Uiso 1 1 calc R U . . .
C17 C 0.3098(3) 0.6544(9) 0.7415(7) 0.063(3) Uani 1 1 d . . . . .
H17A H 0.325221 0.584679 0.706563 0.076 Uiso 1 1 calc R U . . .
H17B H 0.323581 0.639610 0.814813 0.076 Uiso 1 1 calc R U . . .

loop_
_atom_site_aniso_label
_atom_site_aniso_U_11
_atom_site_aniso_U_22
_atom_site_aniso_U_33
_atom_site_aniso_U_23
_atom_site_aniso_U_13
_atom_site_aniso_U_12
Br1 0.0492(5) 0.0365(4) 0.0433(5) -0.0013(3) 0.0207(4) 0.0064(3)
Co1 0.0338(8) 0.0299(6) 0.0343(8) 0.000 0.0122(7) 0.000
Cl1 0.095(2) 0.0506(12) 0.108(2) 0.0174(13) 0.0356(18) 0.0001(12)
O1 0.036(3) 0.032(2) 0.040(3) -0.002(2) 0.013(3) 0.002(2)
N1 0.037(4) 0.023(3) 0.031(3) 0.001(2) 0.011(3) -0.003(2)
C1 0.040(5) 0.028(3) 0.042(4) 0.008(3) 0.018(4) -0.002(3)
Cl2 0.0658(18) 0.113(2) 0.090(2) 0.0287(18) 0.0220(16) -0.0135(16)
O2 0.068(4) 0.069(4) 0.048(4) -0.007(3) 0.030(3) 0.026(3)
N2 0.057(5) 0.042(3) 0.038(4) 0.004(3) 0.024(4) 0.011(3)
C2 0.036(4) 0.027(3) 0.036(4) 0.001(3) 0.012(4) 0.001(3)
C3 0.037(4) 0.036(4) 0.055(5) 0.002(4) 0.022(4) 0.005(3)
C4 0.033(4) 0.051(4) 0.047(5) -0.008(4) 0.000(4) 0.004(4)
C5 0.039(5) 0.053(4) 0.049(5) -0.009(4) 0.006(4) 0.007(4)
C6 0.044(5) 0.028(3) 0.038(4) -0.005(3) 0.017(4) 0.003(3)
C8 0.032(4) 0.028(3) 0.031(4) -0.001(3) 0.013(3) -0.004(3)
C7 0.046(5) 0.032(4) 0.042(5) -0.010(3) 0.012(4) 0.001(3)
C9 0.037(4) 0.052(4) 0.038(4) 0.002(4) 0.017(4) 0.008(4)
C10 0.039(4) 0.045(4) 0.036(4) -0.003(3) 0.014(4) 0.004(4)
C11 0.045(5) 0.029(3) 0.034(4) 0.003(3) 0.019(4) 0.002(3)
C12 0.048(5) 0.051(5) 0.046(5) 0.000(4) 0.017(4) 0.015(4)
C13 0.053(5) 0.055(4) 0.036(5) -0.007(4) 0.015(4) 0.014(4)
C14 0.046(5) 0.026(3) 0.043(5) 0.004(3) 0.020(4) 0.002(3)
C15 0.060(5) 0.041(4) 0.052(5) -0.009(4) 0.031(5) -0.005(4)
C16 0.055(6) 0.081(6) 0.061(6) 0.008(5) 0.025(5) 0.025(5)
C17 0.071(7) 0.053(5) 0.070(6) 0.021(5) 0.026(5) 0.001(4)

loop_
_atom_type_symbol
_atom_type_description
_atom_type_scat_dispersion_real
_atom_type_scat_dispersion_imag
_atom_type_scat_source
C C 0.0033 0.0016 'International Tables Vol C Tables 4.2.6.8 and 6.1.1.4'
H H 0.0000 0.0000 'International Tables Vol C Tables 4.2.6.8 and 6.1.1.4'
Br Br -0.2901 2.4595 'International Tables Vol C Tables 4.2.6.8 and 6.1.1.4'
Cl Cl 0.1484 0.1585 'International Tables Vol C Tables 4.2.6.8 and 6.1.1.4'
Co Co 0.3494 0.9721 'International Tables Vol C Tables 4.2.6.8 and 6.1.1.4'
N N 0.0061 0.0033 'International Tables Vol C Tables 4.2.6.8 and 6.1.1.4'
O O 0.0106 0.0060 'International Tables Vol C Tables 4.2.6.8 and 6.1.1.4'

loop_
_geom_angle_atom_site_label_1
_geom_angle_atom_site_label_2
_geom_angle_atom_site_label_3
_geom_angle
_geom_angle_site_symmetry_1
_geom_angle_site_symmetry_3
O1 Co1 O1 124.1(3) . 2_655
O1 Co1 N1 95.5(2) . .
O1 Co1 N1 110.2(2) 2_655 .
O1 Co1 N1 110.2(2) . 2_655
O1 Co1 N1 95.5(2) 2_655 2_655
N1 Co1 N1 123.7(3) . 2_655
C1 O1 Co1 128.3(4) . .
C7 N1 C8 117.3(6) . .
C7 N1 Co1 120.5(4) . .
C8 N1 Co1 122.0(4) . .
O1 C1 C2 121.9(6) . .
O1 C1 C6 122.5(6) . .
C2 C1 C6 115.6(7) . .
N2 O2 C16 109.3(6) . .
C14 N2 O2 111.5(6) . .
C3 C2 C1 123.0(7) . .
C3 C2 Br1 119.6(5) . .
C1 C2 Br1 117.4(5) . .
C2 C3 C4 121.1(7) . .
C2 C3 H3 119.5 . .
C4 C3 H3 119.5 . .
C5 C4 C3 118.7(7) . .
C5 C4 H4 120.7 . .
C3 C4 H4 120.7 . .
C4 C5 C6 122.2(7) . .
C4 C5 H5 118.9 . .
C6 C5 H5 118.9 . .
C5 C6 C7 116.1(6) . .
C5 C6 C1 119.4(6) . .
C7 C6 C1 124.5(7) . .
C13 C8 C9 120.4(6) . .
C13 C8 N1 117.4(6) . .
C9 C8 N1 122.2(6) . .
N1 C7 C6 128.6(7) . .
N1 C7 H7 115.7 . .
C6 C7 H7 115.7 . .
C10 C9 C8 118.5(7) . .
C10 C9 H9 120.8 . .
C8 C9 H9 120.8 . .
C11 C10 C9 122.0(7) . .
C11 C10 H10 119.0 . .
C9 C10 H10 119.0 . .
C10 C11 C12 118.5(6) . .
C10 C11 C14 119.6(6) . .
C12 C11 C14 122.0(7) . .
C11 C12 C13 120.8(7) . .
C11 C12 H12 119.6 . .
C13 C12 H12 119.6 . .
C8 C13 C12 119.8(7) . .
C8 C13 H13 120.1 . .
C12 C13 H13 120.1 . .
N2 C14 C15 124.7(6) . .
N2 C14 C11 115.5(7) . .
C15 C14 C11 119.8(7) . .
C14 C15 H15A 109.5 . .
C14 C15 H15B 109.5 . .
H15A C15 H15B 109.5 . .
C14 C15 H15C 109.5 . .
H15A C15 H15C 109.5 . .
H15B C15 H15C 109.5 . .
O2 C16 H16A 109.5 . .
O2 C16 H16B 109.5 . .
H16A C16 H16B 109.5 . .
O2 C16 H16C 109.5 . .
H16A C16 H16C 109.5 . .
H16B C16 H16C 109.5 . .
Cl2 C17 Cl1 113.6(5) . .
Cl2 C17 H17A 108.8 . .
Cl1 C17 H17A 108.8 . .
Cl2 C17 H17B 108.8 . .
Cl1 C17 H17B 108.8 . .
H17A C17 H17B 107.7 . .

loop_
_geom_bond_atom_site_label_1
_geom_bond_atom_site_label_2
_geom_bond_distance
_geom_bond_site_symmetry_2
Br1 C2 1.889(7) .
Co1 O1 1.907(4) .
Co1 O1 1.907(4) 2_655
Co1 N1 2.004(5) .
Co1 N1 2.004(5) 2_655
Cl1 C17 1.743(8) .
O1 C1 1.307(8) .
N1 C7 1.306(9) .
N1 C8 1.446(8) .
C1 C2 1.416(9) .
C1 C6 1.439(9) .
Cl2 C17 1.731(9) .
O2 N2 1.409(7) .
O2 C16 1.418(9) .
N2 C14 1.279(9) .
C2 C3 1.366(10) .
C3 C4 1.385(10) .
C3 H3 0.9500 .
C4 C5 1.368(10) .
C4 H4 0.9500 .
C5 C6 1.413(10) .
C5 H5 0.9500 .
C6 C7 1.435(9) .
C8 C13 1.374(10) .
C8 C9 1.395(9) .
C7 H7 0.9500 .
C9 C10 1.395(9) .
C9 H9 0.9500 .
C10 C11 1.370(10) .
C10 H10 0.9500 .
C11 C12 1.390(10) .
C11 C14 1.501(9) .
C12 C13 1.391(10) .
C12 H12 0.9500 .
C13 H13 0.9500 .
C14 C15 1.493(10) .
C15 H15A 0.9800 .
C15 H15B 0.9800 .
C15 H15C 0.9800 .
C16 H16A 0.9800 .
C16 H16B 0.9800 .
C16 H16C 0.9800 .
C17 H17A 0.9900 .
C17 H17B 0.9900 .
